data_2020226
loop_
_publ_author_name
'Bagieu-Beucher, M.'
'Rzaigui, M.'

_publ_section_title
;
 Crystal chemistry of cyclo-hexaphosphates. XXI. Structure of ytterbium
 cyclo-hexaphosphate hexadecahydrate
;
_journal_name_full 'Acta Crystallographica C (39,1983-)'
_journal_page_first 244
_journal_page_last 246
_journal_volume 48
_journal_year 1992
_chemical_formula_sum 'H32 O34 P6 Yb2'
_chemical_name_systematic 'Yb2 (P6 O18) (H2 O)16'
_space_group_IT_number 19
_symmetry_space_group_name_Hall 'P 2ac 2ab'
_symmetry_space_group_name_H-M 'P 21 21 21'
_cell_angle_alpha 90
_cell_angle_beta 90
_cell_angle_gamma 90
_cell_formula_units_Z 4
_cell_length_a 16.019
_cell_length_b 19.993
_cell_length_c 9.699
_cell_volume 3106.278
_citation_journal_id_ASTM ACSCEE
_cod_data_source_file Bagieu-Beucher_ACSCEE_1992_1505.cif
_cod_data_source_block H32O34P6Yb2
_cod_database_code 2020226

loop_
_symmetry_equiv_pos_as_xyz
x,y,z
-x+1/2,-y,z+1/2
x+1/2,-y+1/2,-z
-x,y+1/2,-z+1/2

loop_
_atom_site_label
_atom_site_type_symbol
_atom_site_fract_x
_atom_site_fract_y
_atom_site_fract_z
_atom_site_occupancy
_atom_site_U_iso_or_equiv
O11 O-2 0.5077 0.1391 0.5893 1 0.0
O9 O-2 0.2431 0.0351 0.5028 1 0.0
O19 O-2 0.468 0.4591 0.5567 1 0.0
O31 O-2 0.4079 0.3423 0.443 1 0.0
O26 O-2 0.3164 0.1236 0.277 1 0.0
O13 O-2 0.4306 0.18912 0.0412 1 0.0
O6 O-2 0.1948 0.2067 0.5614 1 0.0
O22 O-2 0.0688 0.2388 0.0762 1 0.0
O21 O-2 0.1066 0.1075 0.2783 1 0.0
Yb1 Yb+3 0.10961 0.01597 0.42008 1 0.0
O28 O-2 0.5127 0.2834 0.647 1 0.0
O10 O-2 0.3018 0.0005 0.7356 1 0.0
O24 O-2 0.0677 0.3925 0.8961 1 0.0
O5 O-2 0.2777 0.2821 0.7152 1 0.0
O1 O-2 0.2252 0.1083 0.7101 1 0.0
O12 O-2 0.4665 0.049 0.7659 1 0.0
O15 O-2 0.1883 0.2967 0.9264 1 0.0
O33 O-2 0.1937 0.474 0.78 1 0.0
P4 P+5 0.3735 0.16155 0.9351 1 0.0
P3 P+5 0.446 0.10972 0.6855 1 0.0
O32 O-2 0.3672 0.4474 0.793 1 0.0
O34 O-2 0.216 0.2575 0.219 1 0.0
O29 O-2 0.1582 0.101 0.014 1 0.0
P2 P+5 0.2818 0.05384 0.6351 1 0.0
O4 O-2 0.2932 0.2061 0.9169 1 0.0
O14 O-2 0.3415 0.0921 0.9547 1 0.0
O17 O-2 0.1282 0.3104 0.6584 1 0.0
O23 O-2 0.4561 0.314 0.1461 1 0.0
P5 P+5 0.275 0.2832 0.8798 1 0.0
O25 O-2 0.463 0.1899 0.3266 1 0.0
O20 O-2 0.4224 0.0239 0.1453 1 0.0
O7 O-2 0.0969 0.1095 0.5605 1 0.0
O18 O-2 0.2419 0.3167 0.4768 1 0.0
O27 O-2 0.02 0.0496 0.867 1 0.0
O30 O-2 0.1006 0.466 0.523 1 0.0
P6 P+5 0.207 0.2847 0.5997 1 0.0
Yb2 Yb+3 0.44837 0.72007 0.35266 1 0.0
O16 O-2 0.3444 0.3252 0.9283 1 0.0
O3 O-2 0.4171 0.1682 0.7894 1 0.0
P1 P+5 0.1499 0.15149 0.6521 1 0.0
O2 O-2 0.3624 0.0965 0.598 1 0.0
O8 O-2 0.1123 0.1838 0.775 1 0.0
